data_7047962
loop_
_publ_author_name
'Garc\'ia-L\'opez, V\'ictor'
'Palacios-Corella, Mario'
'Abherv\'e, Alexandre'
'Pellicer-Carre\~no, Isaac'
'Desplanches, C\'edric'
'Clemente-Le\'on, Miguel'
'Coronado, Eugenio'

_publ_section_title
;
 Spin-crossover compounds based on iron(ii) complexes of
 2,6-bis(pyrazol-1-yl)pyridine (bpp) functionalized with carboxylic acid
 and ethyl carboxylic acid.
;
_journal_issue 47
_journal_name_full 'Dalton transactions (Cambridge, England : 2003)'
_journal_page_first 16958
_journal_page_last 16968
_journal_paper_doi 10.1039/c8dt03511c
_journal_volume 47
_journal_year 2018
_chemical_formula_sum 'C55 H42 F12 Fe2 N20 O21 S4'
_chemical_formula_weight 1787.02
_space_group_crystal_system orthorhombic
_space_group_IT_number 61
_space_group_name_Hall '-P 2bc 2ac'
_space_group_name_H-M_alt 'P c a b'
_symmetry_space_group_name_Hall '-P 2bc 2ac'
_symmetry_space_group_name_H-M 'P c a b'
_atom_sites_solution_hydrogens geom
_audit_creation_method SHELXL-2013
_audit_update_record
;
2018-10-01 deposited with the CCDC.
2018-11-06 downloaded from the CCDC.
;
_cell_angle_alpha 90
_cell_angle_beta 90
_cell_angle_gamma 90
_cell_formula_units_Z 4
_cell_length_a 15.1365(3)
_cell_length_b 21.8413(4)
_cell_length_c 22.3085(4)
_cell_measurement_reflns_used 10825
_cell_measurement_temperature 300(2)
_cell_measurement_theta_max 27.3140
_cell_measurement_theta_min 3.5970
_cell_volume 7375.2(2)
_computing_cell_refinement 'CrysAlisPro 1.171.38.46 (Rigaku OD, 2015)'
_computing_data_collection 'CrysAlisPro 1.171.38.46 (Rigaku OD, 2015)'
_computing_data_reduction 'CrysAlisPro 1.171.38.46 (Rigaku OD, 2015)'
_computing_molecular_graphics 'WinGX (L. J. Farrugia, 2012)'
_computing_publication_material 'WinGX (L. J. Farrugia, 2012)'
_computing_structure_refinement 'SHELXL-2013 (Sheldrick, 2013)'
_computing_structure_solution 'SIR97 (A. Altomare et al., 1999)'
_diffrn_ambient_temperature 300.00(10)
_diffrn_detector_area_resol_mean 16.0267
_diffrn_measured_fraction_theta_full 0.997
_diffrn_measured_fraction_theta_max 0.903
_diffrn_measurement_device_type 'SuperNova, Single source at offset), Sapphire3'
_diffrn_radiation_monochromator mirror
_diffrn_radiation_source 'SuperNova (Mo) X-ray Source'
_diffrn_radiation_type 'Mo K\a'
_diffrn_radiation_wavelength 0.7107
_diffrn_reflns_av_R_equivalents 0.0290
_diffrn_reflns_av_unetI/netI 0.0326
_diffrn_reflns_Laue_measured_fraction_full 0.997
_diffrn_reflns_Laue_measured_fraction_max 0.903
_diffrn_reflns_limit_h_max 19
_diffrn_reflns_limit_h_min -18
_diffrn_reflns_limit_k_max 26
_diffrn_reflns_limit_k_min -22
_diffrn_reflns_limit_l_max 28
_diffrn_reflns_limit_l_min -17
_diffrn_reflns_number 29948
_diffrn_reflns_point_group_measured_fraction_full 0.997
_diffrn_reflns_point_group_measured_fraction_max 0.903
_diffrn_reflns_theta_full 25.242
_diffrn_reflns_theta_max 27.497
_diffrn_reflns_theta_min 3.342
_exptl_absorpt_coefficient_mu 0.621
_exptl_absorpt_correction_T_max 1.00000
_exptl_absorpt_correction_T_min 0.85339
_exptl_absorpt_correction_type multi-scan
_exptl_absorpt_process_details
;
CrysAlisPro, Agilent Technologies,
Version 1.171.36.24 (release 03-12-2012 CrysAlis171 .NET)
(compiled Dec  3 2012,18:21:49)
Empirical absorption correction using spherical harmonics,
 implemented in SCALE3 ABSPACK scaling algorithm.
;
_exptl_crystal_colour orange
_exptl_crystal_density_diffrn 1.609
_exptl_crystal_description needle
_exptl_crystal_F_000 3616
_exptl_crystal_size_max 0.350
_exptl_crystal_size_mid 0.200
_exptl_crystal_size_min 0.090
_refine_diff_density_max 0.846
_refine_diff_density_min -0.369
_refine_diff_density_rms 0.089
_refine_ls_extinction_method none
_refine_ls_goodness_of_fit_ref 1.069
_refine_ls_hydrogen_treatment constr
_refine_ls_matrix_type full
_refine_ls_number_parameters 532
_refine_ls_number_reflns 7655
_refine_ls_number_restraints 0
_refine_ls_restrained_S_all 1.069
_refine_ls_R_factor_all 0.0688
_refine_ls_R_factor_gt 0.0501
_refine_ls_shift/su_max 0.000
_refine_ls_shift/su_mean 0.000
_refine_ls_structure_factor_coef Fsqd
_refine_ls_weighting_details 'w=1/[\s^2^(Fo^2^)+(0.0888P)^2^+6.5561P] where P=(Fo^2^+2Fc^2^)/3'
_refine_ls_weighting_scheme calc
_refine_ls_wR_factor_gt 0.1491
_refine_ls_wR_factor_ref 0.1654
_reflns_Friedel_coverage 0.000
_reflns_number_gt 5884
_reflns_number_total 7655
_reflns_threshold_expression 'I > 2\s(I)'
_cod_data_source_file c8dt03511c2.cif
_cod_data_source_block shelx_CCDC1
_cod_depositor_comments 'Adding full bibliography for 7047960--7047970.cif.'
_cod_database_code 7047962
_shelx_space_group_comment
;
The symmetry employed for this shelxl refinement is uniquely defined
by the following loop, which should always be used as a source of
symmetry information in preference to the above space-group names.
They are only intended as comments.
;
_shelx_estimated_absorpt_t_min 0.812
_shelx_estimated_absorpt_t_max 0.946
_shelxl_version_number 2013-4

loop_
_space_group_symop_operation_xyz
'x, y, z'
'-x, -y+1/2, z+1/2'
'x+1/2, -y, -z+1/2'
'-x+1/2, y+1/2, -z'
'-x, -y, -z'
'x, y-1/2, -z-1/2'
'-x-1/2, y, z-1/2'
'x-1/2, -y-1/2, z'

loop_
_atom_site_label
_atom_site_type_symbol
_atom_site_fract_x
_atom_site_fract_y
_atom_site_fract_z
_atom_site_U_iso_or_equiv
_atom_site_adp_type
_atom_site_occupancy
_atom_site_site_symmetry_order
_atom_site_calc_flag
_atom_site_refinement_flags_posn
_atom_site_refinement_flags_adp
_atom_site_refinement_flags_occupancy
C1 C 0.2394(2) 0.34341(16) 0.11360(16) 0.0444(8) Uani 1 1 d . . .
H1 H 0.2373 0.3754 0.1411 0.053 Uiso 1 1 calc R U .
C2 C 0.1879(3) 0.34010(19) 0.06150(18) 0.0551(10) Uani 1 1 d . . .
H2 H 0.1466 0.3687 0.0485 0.066 Uiso 1 1 calc R U .
C3 C 0.2102(2) 0.28742(17) 0.03406(16) 0.0447(8) Uani 1 1 d . . .
H3 H 0.1869 0.2726 -0.0017 0.054 Uiso 1 1 calc R U .
C4 C 0.31981(19) 0.20540(14) 0.06277(13) 0.0278(6) Uani 1 1 d . . .
C5 C 0.3130(2) 0.16254(14) 0.01722(13) 0.0316(7) Uani 1 1 d . . .
H5 H 0.2747 0.1682 -0.0149 0.038 Uiso 1 1 calc R U .
C6 C 0.3659(2) 0.11086(14) 0.02170(13) 0.0308(7) Uani 1 1 d . . .
C7 C 0.4235(2) 0.10293(14) 0.06908(13) 0.0314(7) Uani 1 1 d . . .
H7 H 0.4594 0.0685 0.0718 0.038 Uiso 1 1 calc R U .
C8 C 0.42579(19) 0.14792(13) 0.11196(12) 0.0275(6) Uani 1 1 d . . .
C9 C 0.5409(2) 0.11052(16) 0.18530(15) 0.0386(8) Uani 1 1 d . . .
H9 H 0.5592 0.0739 0.1681 0.046 Uiso 1 1 calc R U .
C10 C 0.5716(2) 0.13550(18) 0.23690(15) 0.0461(9) Uani 1 1 d . . .
H10 H 0.6149 0.1196 0.2620 0.055 Uiso 1 1 calc R U .
C11 C 0.5247(2) 0.19001(16) 0.24477(14) 0.0384(8) Uani 1 1 d . . .
H11 H 0.5324 0.2166 0.2769 0.046 Uiso 1 1 calc R U .
C12 C 0.3599(2) 0.06075(15) -0.02473(13) 0.0338(7) Uani 1 1 d . . .
C13 C 0.2301(2) 0.18185(16) 0.23173(16) 0.0407(8) Uani 1 1 d . . .
H13 H 0.2208 0.1509 0.2038 0.049 Uiso 1 1 calc R U .
C14 C 0.1833(2) 0.18756(17) 0.28551(17) 0.0453(8) Uani 1 1 d . . .
H14 H 0.1389 0.1619 0.2997 0.054 Uiso 1 1 calc R U .
C15 C 0.2160(2) 0.23826(15) 0.31275(15) 0.0367(7) Uani 1 1 d . . .
H15 H 0.1979 0.2544 0.3493 0.044 Uiso 1 1 calc R U .
C16 C 0.33932(19) 0.31024(13) 0.28246(13) 0.0278(6) Uani 1 1 d . . .
C17 C 0.3473(2) 0.34809(14) 0.33111(13) 0.0322(7) Uani 1 1 d . . .
H17 H 0.3112 0.3439 0.3646 0.039 Uiso 1 1 calc R U .
C18 C 0.4123(2) 0.39317(14) 0.32796(13) 0.0309(7) Uani 1 1 d . . .
C19 C 0.4656(2) 0.39908(14) 0.27792(13) 0.0309(7) Uani 1 1 d . . .
H19 H 0.5093 0.4289 0.2757 0.037 Uiso 1 1 calc R U .
C20 C 0.4511(2) 0.35886(14) 0.23170(13) 0.0292(6) Uani 1 1 d . . .
C21 C 0.5628(2) 0.39087(16) 0.15340(15) 0.0405(8) Uani 1 1 d . . .
H21 H 0.5889 0.4251 0.1708 0.049 Uiso 1 1 calc R U .
C22 C 0.5833(3) 0.36629(18) 0.09967(16) 0.0479(9) Uani 1 1 d . . .
H22 H 0.6260 0.3801 0.0730 0.057 Uiso 1 1 calc R U .
C23 C 0.5276(2) 0.31610(17) 0.09226(14) 0.0408(8) Uani 1 1 d . . .
H23 H 0.5276 0.2906 0.0588 0.049 Uiso 1 1 calc R U .
C24 C 0.4280(2) 0.43719(15) 0.37821(14) 0.0366(7) Uani 1 1 d . . .
C25 C 0.4486(3) 0.1847(2) 0.41440(17) 0.0536(10) Uani 1 1 d . . .
C26 C 0.3389(3) 0.5357(2) 0.2113(3) 0.0704(13) Uani 1 1 d . . .
C27 C 0.6343(10) 0.0389(9) 0.5060(10) 0.158(9) Uani 0.5 1 d . . P
H27A H 0.6500 0.0110 0.5375 0.237 Uiso 0.5 1 calc R U P
H27B H 0.5712 0.0429 0.5043 0.237 Uiso 0.5 1 calc R U P
H27C H 0.6602 0.0782 0.5138 0.237 Uiso 0.5 1 calc R U P
C28 C 0.6636(5) 0.0179(4) 0.4547(5) 0.059(2) Uani 0.5 1 d . . P
C29 C 0.6451(7) 0.0534(4) 0.3990(5) 0.071(3) Uani 0.5 1 d . . P
H29A H 0.6697 0.0323 0.3651 0.106 Uiso 0.5 1 calc R U P
H29B H 0.6712 0.0933 0.4021 0.106 Uiso 0.5 1 calc R U P
H29C H 0.5824 0.0574 0.3938 0.106 Uiso 0.5 1 calc R U P
N1 N 0.29099(17) 0.29522(12) 0.11847(11) 0.0327(6) Uani 1 1 d . . .
N2 N 0.27304(18) 0.25979(12) 0.06836(11) 0.0316(6) Uani 1 1 d . . .
N3 N 0.37479(16) 0.19769(11) 0.10907(10) 0.0267(5) Uani 1 1 d . . .
N4 N 0.47853(17) 0.14907(12) 0.16348(11) 0.0305(6) Uani 1 1 d . . .
N5 N 0.46799(16) 0.19894(11) 0.20067(11) 0.0299(5) Uani 1 1 d . . .
N6 N 0.28919(17) 0.22600(12) 0.22553(11) 0.0312(6) Uani 1 1 d . . .
N7 N 0.28037(17) 0.26102(12) 0.27650(11) 0.0310(6) Uani 1 1 d . . .
N8 N 0.38933(16) 0.31527(11) 0.23399(10) 0.0264(5) Uani 1 1 d . . .
N9 N 0.49726(17) 0.35646(12) 0.17719(11) 0.0307(6) Uani 1 1 d . . .
N10 N 0.47470(17) 0.30939(12) 0.13901(11) 0.0318(6) Uani 1 1 d . . .
O1 O 0.38536(17) 0.00913(10) -0.01535(10) 0.0422(6) Uani 1 1 d . . .
O2 O 0.3252(2) 0.07980(11) -0.07452(10) 0.0508(7) Uani 1 1 d . . .
H2A H 0.3229 0.0514 -0.0985 0.076 Uiso 1 1 calc R U .
O3 O 0.48305(19) 0.47624(12) 0.37551(12) 0.0559(7) Uani 1 1 d . . .
O4 O 0.37522(19) 0.42865(13) 0.42407(11) 0.0573(8) Uani 1 1 d . . .
H4 H 0.3866 0.4538 0.4503 0.086 Uiso 1 1 calc R U .
O5 O 0.5264(2) 0.27871(14) 0.37179(12) 0.0636(8) Uani 1 1 d . . .
O6 O 0.6073(2) 0.21734(16) 0.44226(16) 0.0724(9) Uani 1 1 d . . .
O7 O 0.4855(2) 0.27854(14) 0.47698(13) 0.0699(9) Uani 1 1 d . . .
O8 O 0.25457(19) 0.43868(12) 0.24067(12) 0.0555(7) Uani 1 1 d . . .
O9 O 0.2084(2) 0.49073(12) 0.15220(12) 0.0612(8) Uani 1 1 d . . .
O10 O 0.1778(2) 0.53620(14) 0.24714(14) 0.0679(8) Uani 1 1 d . . .
O11 O 0.6995(4) -0.0280(2) 0.4567(4) 0.085(2) Uani 0.5 1 d . . P
F1 F 0.4771(2) 0.14815(14) 0.37101(12) 0.0881(9) Uani 1 1 d . . .
F2 F 0.4367(2) 0.15025(14) 0.46094(12) 0.0991(11) Uani 1 1 d . . .
F3 F 0.37029(19) 0.20616(18) 0.39874(18) 0.1059(12) Uani 1 1 d . . .
F4 F 0.3985(2) 0.50225(16) 0.1846(2) 0.1172(14) Uani 1 1 d . . .
F5 F 0.3677(3) 0.5467(2) 0.2655(2) 0.1384(16) Uani 1 1 d . . .
F6 F 0.3318(2) 0.58830(14) 0.18317(19) 0.1134(13) Uani 1 1 d . . .
S1 S 0.52572(6) 0.24733(4) 0.42803(4) 0.0434(2) Uani 1 1 d . . .
S2 S 0.23333(5) 0.49630(4) 0.21411(4) 0.0358(2) Uani 1 1 d . . .
Fe Fe 0.38035(3) 0.25739(2) 0.17088(2) 0.02601(14) Uani 1 1 d . . .

loop_
_atom_site_aniso_label
_atom_site_aniso_U_11
_atom_site_aniso_U_22
_atom_site_aniso_U_33
_atom_site_aniso_U_23
_atom_site_aniso_U_13
_atom_site_aniso_U_12
C1 0.050(2) 0.0351(19) 0.048(2) -0.0074(15) -0.0017(17) 0.0111(15)
C2 0.060(2) 0.052(2) 0.054(2) -0.0022(18) -0.011(2) 0.0266(19)
C3 0.0449(19) 0.050(2) 0.0395(18) -0.0014(16) -0.0115(16) 0.0081(16)
C4 0.0305(15) 0.0277(15) 0.0253(14) -0.0007(11) -0.0030(12) -0.0017(12)
C5 0.0406(16) 0.0306(16) 0.0236(14) -0.0004(12) -0.0042(13) -0.0049(13)
C6 0.0422(17) 0.0273(16) 0.0228(14) -0.0027(12) 0.0006(13) -0.0044(13)
C7 0.0440(17) 0.0254(15) 0.0249(14) -0.0023(12) -0.0015(13) 0.0003(13)
C8 0.0306(15) 0.0277(15) 0.0242(14) 0.0006(11) -0.0031(12) -0.0012(12)
C9 0.0396(18) 0.0397(19) 0.0367(17) -0.0022(14) -0.0048(15) 0.0094(14)
C10 0.0433(19) 0.059(2) 0.0362(18) -0.0039(16) -0.0127(16) 0.0121(17)
C11 0.0388(17) 0.050(2) 0.0267(15) -0.0069(14) -0.0085(14) 0.0004(15)
C12 0.0487(18) 0.0299(17) 0.0227(14) -0.0024(12) 0.0000(14) -0.0036(14)
C13 0.0383(17) 0.0376(19) 0.0460(19) -0.0068(15) 0.0002(15) -0.0076(14)
C14 0.0383(18) 0.044(2) 0.054(2) 0.0018(17) 0.0057(17) -0.0098(15)
C15 0.0347(17) 0.0408(19) 0.0345(16) 0.0006(14) 0.0063(14) -0.0009(14)
C16 0.0292(14) 0.0272(16) 0.0270(14) -0.0015(12) -0.0007(12) 0.0037(12)
C17 0.0386(16) 0.0311(17) 0.0268(15) -0.0024(12) 0.0003(13) 0.0043(13)
C18 0.0389(16) 0.0262(16) 0.0276(15) -0.0046(12) -0.0056(13) 0.0058(13)
C19 0.0369(16) 0.0254(15) 0.0305(15) -0.0042(12) -0.0054(13) -0.0019(12)
C20 0.0324(15) 0.0306(16) 0.0248(14) -0.0022(12) -0.0028(13) 0.0015(12)
C21 0.0412(18) 0.0396(19) 0.0406(18) 0.0008(15) -0.0017(16) -0.0114(15)
C22 0.051(2) 0.056(2) 0.0364(18) 0.0002(16) 0.0119(17) -0.0159(18)
C23 0.0467(19) 0.048(2) 0.0278(16) -0.0051(14) 0.0075(15) -0.0041(15)
C24 0.0472(19) 0.0336(18) 0.0290(16) -0.0077(13) -0.0051(15) 0.0026(15)
C25 0.056(2) 0.068(3) 0.0367(19) -0.0018(19) -0.0030(18) -0.011(2)
C26 0.049(2) 0.050(3) 0.112(4) 0.007(3) 0.004(3) -0.0077(19)
C27 0.101(11) 0.182(18) 0.191(18) 0.109(16) -0.077(13) -0.055(12)
C28 0.034(4) 0.048(5) 0.095(7) -0.016(5) -0.031(5) -0.017(3)
C29 0.069(6) 0.052(5) 0.090(7) 0.000(5) 0.005(5) 0.017(4)
N1 0.0366(13) 0.0287(14) 0.0327(13) -0.0062(11) -0.0011(11) 0.0012(11)
N2 0.0369(14) 0.0297(14) 0.0282(13) -0.0045(10) -0.0073(11) 0.0036(11)
N3 0.0314(13) 0.0262(13) 0.0226(11) -0.0026(10) -0.0028(10) -0.0005(10)
N4 0.0358(13) 0.0296(14) 0.0261(12) -0.0059(10) -0.0052(11) 0.0026(11)
N5 0.0343(13) 0.0308(14) 0.0245(12) -0.0063(10) -0.0030(11) -0.0002(10)
N6 0.0341(13) 0.0289(14) 0.0306(13) -0.0063(11) -0.0001(11) -0.0025(11)
N7 0.0339(13) 0.0307(14) 0.0282(13) -0.0033(10) 0.0022(11) -0.0014(11)
N8 0.0308(12) 0.0252(13) 0.0233(12) -0.0022(10) -0.0003(10) -0.0019(10)
N9 0.0348(13) 0.0293(13) 0.0280(13) -0.0057(10) 0.0007(11) -0.0067(11)
N10 0.0381(14) 0.0326(14) 0.0248(12) -0.0061(10) 0.0004(11) -0.0011(11)
O1 0.0707(17) 0.0299(13) 0.0260(11) -0.0015(9) -0.0027(11) 0.0030(11)
O2 0.090(2) 0.0345(13) 0.0281(11) -0.0068(10) -0.0187(13) 0.0070(13)
O3 0.0661(17) 0.0511(16) 0.0505(15) -0.0254(13) 0.0052(13) -0.0156(14)
O4 0.085(2) 0.0515(17) 0.0353(13) -0.0209(12) 0.0130(13) -0.0157(14)
O5 0.0677(19) 0.072(2) 0.0506(16) 0.0188(15) 0.0118(14) 0.0004(15)
O6 0.0559(18) 0.070(2) 0.091(2) 0.0051(18) -0.0221(17) 0.0043(15)
O7 0.088(2) 0.065(2) 0.0566(18) -0.0159(15) 0.0258(16) -0.0133(17)
O8 0.0634(16) 0.0410(15) 0.0620(16) 0.0219(13) -0.0173(14) -0.0041(13)
O9 0.098(2) 0.0447(16) 0.0414(14) 0.0064(12) -0.0199(15) 0.0062(15)
O10 0.0652(18) 0.063(2) 0.075(2) -0.0116(15) 0.0203(16) 0.0080(15)
O11 0.066(4) 0.024(3) 0.164(7) -0.008(3) -0.071(4) 0.005(3)
F1 0.112(2) 0.086(2) 0.0668(17) -0.0310(15) 0.0106(16) -0.0237(17)
F2 0.151(3) 0.089(2) 0.0573(16) 0.0113(15) 0.0030(18) -0.063(2)
F3 0.0534(17) 0.124(3) 0.140(3) 0.005(2) -0.0251(18) -0.0138(17)
F4 0.0572(17) 0.091(2) 0.204(4) 0.035(2) 0.047(2) 0.0175(16)
F5 0.104(3) 0.145(4) 0.166(4) -0.027(3) -0.068(3) -0.044(2)
F6 0.079(2) 0.0543(18) 0.207(4) 0.046(2) 0.036(2) -0.0100(15)
S1 0.0444(5) 0.0487(5) 0.0371(5) 0.0020(4) 0.0028(4) -0.0006(4)
S2 0.0400(4) 0.0301(4) 0.0374(4) 0.0060(3) -0.0038(4) 0.0000(3)
Fe 0.0301(2) 0.0255(2) 0.0224(2) -0.00551(16) -0.00203(17) -0.00071(16)

loop_
_atom_type_symbol
_atom_type_description
_atom_type_scat_dispersion_real
_atom_type_scat_dispersion_imag
_atom_type_scat_source
C C 0.0033 0.0016 'International Tables Vol C Tables 4.2.6.8 and 6.1.1.4'
H H 0.0000 0.0000 'International Tables Vol C Tables 4.2.6.8 and 6.1.1.4'
N N 0.0061 0.0033 'International Tables Vol C Tables 4.2.6.8 and 6.1.1.4'
O O 0.0106 0.0060 'International Tables Vol C Tables 4.2.6.8 and 6.1.1.4'
F F 0.0171 0.0103 'International Tables Vol C Tables 4.2.6.8 and 6.1.1.4'
S S 0.1246 0.1234 'International Tables Vol C Tables 4.2.6.8 and 6.1.1.4'
Fe Fe 0.3463 0.8444 'International Tables Vol C Tables 4.2.6.8 and 6.1.1.4'

loop_
_geom_angle_atom_site_label_1
_geom_angle_atom_site_label_2
_geom_angle_atom_site_label_3
_geom_angle
N1 C1 C2 110.9(3)
C3 C2 C1 106.4(3)
C2 C3 N2 107.3(3)
N3 C4 C5 121.9(3)
N3 C4 N2 110.8(2)
C5 C4 N2 127.3(3)
C4 C5 C6 117.0(3)
C7 C6 C5 121.5(3)
C7 C6 C12 118.2(3)
C5 C6 C12 120.4(3)
C8 C7 C6 117.3(3)
N3 C8 C7 122.4(3)
N3 C8 N4 110.8(2)
C7 C8 N4 126.8(3)
N4 C9 C10 107.1(3)
C9 C10 C11 106.0(3)
N5 C11 C10 111.2(3)
O1 C12 O2 125.2(3)
O1 C12 C6 122.5(3)
O2 C12 C6 112.3(3)
N6 C13 C14 111.5(3)
C15 C14 C13 105.8(3)
C14 C15 N7 107.1(3)
N8 C16 C17 123.1(3)
N8 C16 N7 110.5(2)
C17 C16 N7 126.4(3)
C16 C17 C18 116.7(3)
C19 C18 C17 121.2(3)
C19 C18 C24 116.9(3)
C17 C18 C24 121.9(3)
C20 C19 C18 116.9(3)
N8 C20 C19 122.7(3)
N8 C20 N9 110.8(2)
C19 C20 N9 126.5(3)
C22 C21 N9 107.2(3)
C21 C22 C23 106.2(3)
N10 C23 C22 111.1(3)
O3 C24 O4 124.5(3)
O3 C24 C18 122.1(3)
O4 C24 C18 113.4(3)
F2 C25 F3 107.1(4)
F2 C25 F1 106.3(4)
F3 C25 F1 108.2(4)
F2 C25 S1 113.0(3)
F3 C25 S1 110.6(3)
F1 C25 S1 111.4(3)
F4 C26 F5 107.1(5)
F4 C26 F6 109.2(4)
F5 C26 F6 107.9(5)
F4 C26 S2 111.1(4)
F5 C26 S2 110.4(4)
F6 C26 S2 111.0(3)
O11 C28 C27 115.7(13)
O11 C28 C29 125.3(11)
C27 C28 C29 118.9(11)
C1 N1 N2 105.3(3)
C1 N1 Fe 142.4(2)
N2 N1 Fe 112.28(18)
C3 N2 N1 110.0(3)
C3 N2 C4 133.2(3)
N1 N2 C4 116.7(2)
C8 N3 C4 120.0(2)
C8 N3 Fe 119.89(19)
C4 N3 Fe 120.1(2)
C9 N4 N5 110.8(2)
C9 N4 C8 132.9(3)
N5 N4 C8 116.3(2)
C11 N5 N4 104.9(2)
C11 N5 Fe 142.2(2)
N4 N5 Fe 112.92(17)
C13 N6 N7 104.7(3)
C13 N6 Fe 142.6(2)
N7 N6 Fe 112.75(18)
C15 N7 N6 111.0(3)
C15 N7 C16 132.8(3)
N6 N7 C16 116.2(2)
C16 N8 C20 119.4(2)
C16 N8 Fe 120.6(2)
C20 N8 Fe 119.80(19)
C21 N9 N10 110.7(2)
C21 N9 C20 133.2(3)
N10 N9 C20 116.1(2)
C23 N10 N9 104.8(3)
C23 N10 Fe 142.4(2)
N9 N10 Fe 112.89(18)
O7 S1 O5 116.5(2)
O7 S1 O6 114.7(2)
O5 S1 O6 114.0(2)
O7 S1 C25 102.31(19)
O5 S1 C25 102.61(19)
O6 S1 C25 104.2(2)
O10 S2 O8 117.38(19)
O10 S2 O9 113.34(19)
O8 S2 O9 112.54(17)
O10 S2 C26 104.4(2)
O8 S2 C26 103.5(2)
O9 S2 C26 103.8(2)
N8 Fe N3 177.84(11)
N8 Fe N5 97.70(10)
N3 Fe N5 80.14(10)
N8 Fe N10 80.26(10)
N3 Fe N10 99.61(10)
N5 Fe N10 90.42(11)
N8 Fe N6 79.76(10)
N3 Fe N6 100.35(10)
N5 Fe N6 92.15(11)
N10 Fe N6 160.02(10)
N8 Fe N1 102.14(10)
N3 Fe N1 80.02(10)
N5 Fe N1 160.15(10)
N10 Fe N1 92.41(11)
N6 Fe N1 91.87(11)

loop_
_geom_bond_atom_site_label_1
_geom_bond_atom_site_label_2
_geom_bond_distance
C1 N1 1.315(4)
C1 C2 1.401(5)
C2 C3 1.346(5)
C3 N2 1.362(4)
C4 N3 1.337(4)
C4 C5 1.385(4)
C4 N2 1.389(4)
C5 C6 1.388(4)
C6 C7 1.381(4)
C6 C12 1.510(4)
C7 C8 1.372(4)
C8 N3 1.335(4)
C8 N4 1.400(4)
C9 N4 1.355(4)
C9 C10 1.356(5)
C10 C11 1.397(5)
C11 N5 1.320(4)
C12 O1 1.210(4)
C12 O2 1.297(4)
C13 N6 1.323(4)
C13 C14 1.399(5)
C14 C15 1.357(5)
C15 N7 1.360(4)
C16 N8 1.325(4)
C16 C17 1.370(4)
C16 N7 1.403(4)
C17 C18 1.394(5)
C18 C19 1.384(4)
C18 C24 1.496(4)
C19 C20 1.372(4)
C20 N8 1.335(4)
C20 N9 1.404(4)
C21 C22 1.349(5)
C21 N9 1.353(4)
C22 C23 1.393(5)
C23 N10 1.323(4)
C24 O3 1.194(4)
C24 O4 1.311(4)
C25 F2 1.294(5)
C25 F3 1.322(5)
C25 F1 1.326(5)
C25 S1 1.825(4)
C26 F4 1.304(6)
C26 F5 1.308(7)
C26 F6 1.314(5)
C26 S2 1.816(4)
C27 C28 1.31(2)
C28 O11 1.141(10)
C28 C29 1.490(14)
N1 N2 1.386(3)
N1 Fe 1.970(3)
N3 Fe 1.900(2)
N4 N5 1.379(3)
N5 Fe 1.958(3)
N6 N7 1.377(3)
N6 Fe 1.965(3)
N8 Fe 1.897(2)
N9 N10 1.378(3)
N10 Fe 1.958(3)
O5 S1 1.430(3)
O6 S1 1.433(3)
O7 S1 1.424(3)
O8 S2 1.428(2)
O9 S2 1.437(3)
O10 S2 1.417(3)
